data_4301667
loop_
_publ_author_name
'Xinping Wang'
'Chengbao Ni'
'Zhongliang Zhu'
'James C. Fettinger'
'Philip P. Power'

_publ_section_title
;
N-H and N=C Bond Formation via Germanium(III) Diradicaloid Intermediates
and C-S Bond Cleavage in Reactions of the Digermyne Ar'GeGeAr' (Ar'
= C6H3-2,6-(C6H3-2,6-Pri2)2) with Azides
;
_journal_name_full 'Inorganic Chemistry'
_journal_page_first 2464
_journal_page_last 2470
_journal_paper_doi 10.1021/ic801713v
_journal_volume 48
_journal_year 2009
_chemical_formula_moiety 'C60 H78 Ge2 N2, 4(C7 H8)'
_chemical_formula_sum 'C88 H110 Ge2 N2'
_chemical_formula_weight 1340.96
_chemical_name_systematic
; 
 ? 
;
_space_group_IT_number 2
_symmetry_cell_setting triclinic
_symmetry_space_group_name_Hall '-P 1'
_symmetry_space_group_name_H-M 'P -1'
_atom_sites_solution_hydrogens geom
_atom_sites_solution_primary direct
_atom_sites_solution_secondary difmap
_audit_creation_method SHELXL-97
_cell_angle_alpha 109.599(1)
_cell_angle_beta 102.819(1)
_cell_angle_gamma 103.691(1)
_cell_formula_units_Z 1
_cell_length_a 12.0284(9)
_cell_length_b 13.1937(10)
_cell_length_c 13.6696(10)
_cell_measurement_reflns_used 9899
_cell_measurement_temperature 90(2)
_cell_measurement_theta_max 27.52
_cell_measurement_theta_min 2.87
_cell_volume 1875.0(2)
_computing_cell_refinement 'SAINT (7.46A) (Bruker, 2006)'
_computing_data_collection 'Apex2 (2.2-0) (Bruker, 2007)'
_computing_data_reduction 'SAINT (7.46A) (Bruker, 2006)'
_computing_molecular_graphics 'SHELXTL 5.1, XP (Sheldrick, 1994)'
_computing_publication_material SHELXL97
_computing_structure_refinement 'SHELXL-97 (Sheldrick, 2008)'
_computing_structure_solution 'SHELXS-97 (Sheldrick, 2008)'
_diffrn_ambient_temperature 90(2)
_diffrn_measured_fraction_theta_full 0.993
_diffrn_measured_fraction_theta_max 0.993
_diffrn_measurement_device_type 'Bruker APEX-II CCD'
_diffrn_measurement_method '\f and \w scans'
_diffrn_radiation_monochromator graphite
_diffrn_radiation_source 'fine-focus sealed tube'
_diffrn_radiation_type MoK\a
_diffrn_radiation_wavelength 0.71073
_diffrn_reflns_av_R_equivalents 0.0162
_diffrn_reflns_av_sigmaI/netI 0.0239
_diffrn_reflns_limit_h_max 15
_diffrn_reflns_limit_h_min -15
_diffrn_reflns_limit_k_max 17
_diffrn_reflns_limit_k_min -17
_diffrn_reflns_limit_l_max 17
_diffrn_reflns_limit_l_min -17
_diffrn_reflns_number 16085
_diffrn_reflns_theta_full 27.53
_diffrn_reflns_theta_max 27.53
_diffrn_reflns_theta_min 2.87
_exptl_absorpt_coefficient_mu 0.847
_exptl_absorpt_correction_T_max 0.8870
_exptl_absorpt_correction_T_min 0.6739
_exptl_absorpt_correction_type multi-scan
_exptl_absorpt_process_details 'SADABS 2008/2 (Sheldrick, 2008)'
_exptl_crystal_colour Colorless
_exptl_crystal_density_diffrn 1.188
_exptl_crystal_density_meas 0
_exptl_crystal_description multi-faceted
_exptl_crystal_F_000 716
_exptl_crystal_size_max 0.51
_exptl_crystal_size_mid 0.34
_exptl_crystal_size_min 0.14
_refine_diff_density_max 1.206
_refine_diff_density_min -0.787
_refine_diff_density_rms 0.066
_refine_ls_extinction_method none
_refine_ls_goodness_of_fit_ref 1.059
_refine_ls_hydrogen_treatment mixed
_refine_ls_matrix_type full
_refine_ls_number_parameters 426
_refine_ls_number_reflns 8567
_refine_ls_number_restraints 0
_refine_ls_restrained_S_all 1.059
_refine_ls_R_factor_all 0.0406
_refine_ls_R_factor_gt 0.0352
_refine_ls_shift/su_max 0.001
_refine_ls_shift/su_mean 0.000
_refine_ls_structure_factor_coef Fsqd
_refine_ls_weighting_details 'calc w=1/[\s^2^(Fo^2^)+(0.0586P)^2^+0.6844P] where P=(Fo^2^+2Fc^2^)/3'
_refine_ls_weighting_scheme calc
_refine_ls_wR_factor_gt 0.0932
_refine_ls_wR_factor_ref 0.0969
_reflns_number_gt 7652
_reflns_number_total 8567
_reflns_threshold_expression >2sigma(I)
_cod_data_source_file ic801713v_si_001_1.cif
_cod_data_source_block xp6fmi
_cod_depositor_comments
;
The following automatic conversions were performed:
'_symmetry_cell_setting' value 'Triclinic' changed to 'triclinic'
according to '/home/saulius/struct/CIF-dictionaries/cif_core.dic'
dictionary named 'cif_core.dic' version 2.4.1 from 2010-06-29.

Automatic conversion script
Id: cif_fix_enum 1527 2010-12-29 10:47:43Z saulius 
;
_cod_database_code 4301667

loop_
_symmetry_equiv_pos_as_xyz
'x, y, z'
'-x, -y, -z'

loop_
_atom_site_label
_atom_site_type_symbol
_atom_site_fract_x
_atom_site_fract_y
_atom_site_fract_z
_atom_site_U_iso_or_equiv
_atom_site_adp_type
_atom_site_occupancy
_atom_site_symmetry_multiplicity
_atom_site_calc_flag
_atom_site_refinement_flags
_atom_site_disorder_assembly
_atom_site_disorder_group
Ge1 Ge 0.898233(14) 0.881857(13) 0.951838(13) 0.02174(7) Uani 1 1 d . . .
N1 N 1.02169(14) 0.97380(12) 0.90746(12) 0.0251(3) Uani 1 1 d . . .
H1A H 1.073(2) 0.941(2) 0.887(2) 0.050(7) Uiso 1 1 d . . .
H1B H 0.992(2) 0.9918(19) 0.8564(19) 0.033(6) Uiso 1 1 d . . .
C1 C 0.99187(13) 0.78559(12) 0.99800(12) 0.0179(3) Uani 1 1 d . . .
C2 C 0.98318(13) 0.76242(12) 1.09052(12) 0.0184(3) Uani 1 1 d . . .
C3 C 1.03317(13) 0.68564(13) 1.11652(12) 0.0207(3) Uani 1 1 d . . .
H3A H 1.0272 0.6722 1.1795 0.025 Uiso 1 1 calc R . .
C4 C 1.09162(13) 0.62856(13) 1.05119(12) 0.0210(3) Uani 1 1 d . . .
H4A H 1.1283 0.5787 1.0709 0.025 Uiso 1 1 calc R . .
C5 C 1.09575(13) 0.64523(13) 0.95711(12) 0.0201(3) Uani 1 1 d . . .
H5A H 1.1328 0.6043 0.9107 0.024 Uiso 1 1 calc R . .
C6 C 1.04591(13) 0.72178(12) 0.92947(12) 0.0178(3) Uani 1 1 d . . .
C7 C 0.91418(14) 0.81524(13) 1.16027(12) 0.0190(3) Uani 1 1 d . . .
C8 C 0.97602(14) 0.90761(13) 1.26406(13) 0.0217(3) Uani 1 1 d . . .
C9 C 0.90853(16) 0.95716(14) 1.32450(13) 0.0259(3) Uani 1 1 d . . .
H9A H 0.9492 1.0196 1.3942 0.031 Uiso 1 1 calc R . .
C10 C 0.78322(16) 0.91631(15) 1.28401(14) 0.0277(3) Uani 1 1 d . . .
H10A H 0.7385 0.9519 1.3252 0.033 Uiso 1 1 calc R . .
C11 C 0.72268(15) 0.82347(15) 1.18337(14) 0.0255(3) Uani 1 1 d . . .
H11A H 0.6366 0.7953 1.1570 0.031 Uiso 1 1 calc R . .
C12 C 0.78587(14) 0.77071(13) 1.12026(13) 0.0214(3) Uani 1 1 d . . .
C13 C 1.11444(15) 0.95448(14) 1.31063(13) 0.0251(3) Uani 1 1 d . . .
H13A H 1.1458 0.9323 1.2475 0.030 Uiso 1 1 calc R . .
C14 C 1.16700(17) 1.08522(15) 1.37188(16) 0.0358(4) Uani 1 1 d . . .
H14A H 1.1388 1.1200 1.3225 0.054 Uiso 1 1 calc R . .
H14B H 1.2557 1.1099 1.3963 0.054 Uiso 1 1 calc R . .
H14C H 1.1400 1.1092 1.4359 0.054 Uiso 1 1 calc R . .
C15 C 1.16170(17) 0.90091(17) 1.38776(15) 0.0341(4) Uani 1 1 d . . .
H15A H 1.1309 0.8174 1.3483 0.051 Uiso 1 1 calc R . .
H15B H 1.1339 0.9228 1.4515 0.051 Uiso 1 1 calc R . .
H15C H 1.2505 0.9283 1.4127 0.051 Uiso 1 1 calc R . .
C16 C 0.71774(14) 0.66321(14) 1.01446(13) 0.0242(3) Uani 1 1 d . . .
H16A H 0.7716 0.6562 0.9682 0.029 Uiso 1 1 calc R . .
C17 C 0.59953(16) 0.66624(17) 0.94677(15) 0.0343(4) Uani 1 1 d . . .
H17A H 0.6172 0.7321 0.9275 0.052 Uiso 1 1 calc R . .
H17B H 0.5447 0.6729 0.9901 0.052 Uiso 1 1 calc R . .
H17C H 0.5611 0.5957 0.8794 0.052 Uiso 1 1 calc R . .
C18 C 0.69316(17) 0.55765(15) 1.04113(15) 0.0322(4) Uani 1 1 d . . .
H18A H 0.6534 0.4885 0.9726 0.048 Uiso 1 1 calc R . .
H18B H 0.6404 0.5621 1.0865 0.048 Uiso 1 1 calc R . .
H18C H 0.7700 0.5549 1.0813 0.048 Uiso 1 1 calc R . .
C19 C 1.05009(13) 0.73004(12) 0.82309(12) 0.0180(3) Uani 1 1 d . . .
C20 C 0.94626(13) 0.67126(13) 0.72815(12) 0.0205(3) Uani 1 1 d . . .
C21 C 0.95379(15) 0.67767(14) 0.62970(13) 0.0244(3) Uani 1 1 d . . .
H21A H 0.8842 0.6394 0.5655 0.029 Uiso 1 1 calc R . .
C22 C 1.06130(15) 0.73913(14) 0.62443(13) 0.0256(3) Uani 1 1 d . . .
H22A H 1.0650 0.7422 0.5567 0.031 Uiso 1 1 calc R . .
C23 C 1.16350(15) 0.79615(13) 0.71759(13) 0.0231(3) Uani 1 1 d . . .
H23A H 1.2369 0.8379 0.7132 0.028 Uiso 1 1 calc R . .
C24 C 1.15949(13) 0.79274(12) 0.81775(12) 0.0196(3) Uani 1 1 d . . .
C25 C 0.82985(14) 0.59486(14) 0.72948(13) 0.0239(3) Uani 1 1 d . . .
H25A H 0.8314 0.6201 0.8076 0.029 Uiso 1 1 calc R . .
C26 C 0.71522(16) 0.60389(18) 0.66263(16) 0.0365(4) Uani 1 1 d . . .
H26A H 0.7173 0.6833 0.6918 0.055 Uiso 1 1 calc R . .
H26B H 0.6438 0.5545 0.6678 0.055 Uiso 1 1 calc R . .
H26C H 0.7112 0.5796 0.5855 0.055 Uiso 1 1 calc R . .
C27 C 0.82662(17) 0.47060(16) 0.68920(18) 0.0366(4) Uani 1 1 d . . .
H27A H 0.8986 0.4660 0.7354 0.055 Uiso 1 1 calc R . .
H27B H 0.8256 0.4436 0.6128 0.055 Uiso 1 1 calc R . .
H27C H 0.7536 0.4227 0.6936 0.055 Uiso 1 1 calc R . .
C28 C 1.27248(14) 0.85704(13) 0.91962(13) 0.0217(3) Uani 1 1 d . . .
H28A H 1.2458 0.8650 0.9853 0.026 Uiso 1 1 calc R . .
C29 C 1.33802(15) 0.97765(14) 0.93229(14) 0.0270(3) Uani 1 1 d . . .
H29A H 1.2818 1.0207 0.9341 0.040 Uiso 1 1 calc R . .
H29B H 1.3673 0.9727 0.8700 0.040 Uiso 1 1 calc R . .
H29C H 1.4069 1.0167 1.0009 0.040 Uiso 1 1 calc R . .
C30 C 1.36063(15) 0.78983(15) 0.92033(15) 0.0280(3) Uani 1 1 d . . .
H30A H 1.3188 0.7138 0.9149 0.042 Uiso 1 1 calc R . .
H30B H 1.4295 0.8308 0.9889 0.042 Uiso 1 1 calc R . .
H30C H 1.3899 0.7820 0.8576 0.042 Uiso 1 1 calc R . .
C31 C 0.31672(16) 0.38265(16) 0.64961(14) 0.0299(4) Uani 1 1 d . . .
C32 C 0.20363(17) 0.33186(16) 0.65391(14) 0.0299(4) Uani 1 1 d . . .
H32A H 0.1826 0.2570 0.6520 0.036 Uiso 1 1 calc R . .
C33 C 0.12096(16) 0.38990(16) 0.66105(13) 0.0286(3) Uani 1 1 d . . .
H33A H 0.0442 0.3546 0.6646 0.034 Uiso 1 1 calc R . .
C34 C 0.14969(17) 0.49868(15) 0.66302(14) 0.0299(4) Uani 1 1 d . . .
H34A H 0.0930 0.5380 0.6677 0.036 Uiso 1 1 calc R . .
C35 C 0.26185(17) 0.54959(15) 0.65804(15) 0.0320(4) Uani 1 1 d . . .
H35A H 0.2822 0.6241 0.6589 0.038 Uiso 1 1 calc R . .
C36 C 0.34467(16) 0.49204(16) 0.65177(14) 0.0305(4) Uani 1 1 d . . .
H36A H 0.4216 0.5279 0.6489 0.037 Uiso 1 1 calc R . .
C37 C 0.40781(19) 0.3213(2) 0.64397(19) 0.0432(5) Uani 1 1 d . . .
H37A H 0.4396 0.3246 0.5846 0.065 Uiso 1 1 calc R . .
H37B H 0.3684 0.2413 0.6296 0.065 Uiso 1 1 calc R . .
H37C H 0.4745 0.3582 0.7141 0.065 Uiso 1 1 calc R . .
C41 C 0.55721(16) 1.01964(18) 0.71290(15) 0.0340(4) Uani 1 1 d . . .
C42 C 0.46617(17) 0.96309(18) 0.61076(16) 0.0360(4) Uani 1 1 d . . .
H42 H 0.4355 1.0064 0.5755 0.043 Uiso 1 1 calc R . .
C43 C 0.41965(19) 0.84487(19) 0.55982(18) 0.0424(5) Uani 1 1 d . . .
H43 H 0.3581 0.8078 0.4899 0.051 Uiso 1 1 calc R . .
C44 C 0.4628(2) 0.7804(2) 0.61075(19) 0.0442(5) Uani 1 1 d . . .
H44 H 0.4310 0.6993 0.5758 0.053 Uiso 1 1 calc R . .
C45 C 0.5520(2) 0.8347(2) 0.71243(19) 0.0461(5) Uani 1 1 d . . .
H45 H 0.5811 0.7910 0.7481 0.055 Uiso 1 1 calc R . .
C46 C 0.59881(19) 0.9527(2) 0.76225(16) 0.0418(5) Uani 1 1 d . . .
H46 H 0.6609 0.9891 0.8319 0.050 Uiso 1 1 calc R . .
C47 C 0.6083(2) 1.1479(2) 0.76723(19) 0.0474(5) Uani 1 1 d . . .
H47A H 0.6951 1.1724 0.8069 0.071 Uiso 1 1 calc R . .
H47B H 0.5667 1.1764 0.8191 0.071 Uiso 1 1 calc R . .
H47C H 0.5964 1.1787 0.7112 0.071 Uiso 1 1 calc R . .

loop_
_atom_site_aniso_label
_atom_site_aniso_U_11
_atom_site_aniso_U_22
_atom_site_aniso_U_33
_atom_site_aniso_U_23
_atom_site_aniso_U_13
_atom_site_aniso_U_12
Ge1 0.02266(10) 0.01981(10) 0.02072(9) 0.00671(7) 0.00444(7) 0.00856(7)
N1 0.0365(8) 0.0190(6) 0.0230(7) 0.0080(6) 0.0142(6) 0.0118(6)
C1 0.0142(6) 0.0169(7) 0.0153(6) 0.0024(5) 0.0008(5) 0.0027(5)
C2 0.0154(6) 0.0165(6) 0.0152(6) 0.0013(5) 0.0012(5) 0.0026(5)
C3 0.0207(7) 0.0204(7) 0.0157(7) 0.0057(6) 0.0015(6) 0.0047(6)
C4 0.0193(7) 0.0180(7) 0.0211(7) 0.0059(6) 0.0021(6) 0.0058(6)
C5 0.0175(7) 0.0178(7) 0.0190(7) 0.0022(6) 0.0039(6) 0.0052(6)
C6 0.0138(6) 0.0162(6) 0.0151(6) 0.0019(5) 0.0007(5) 0.0011(5)
C7 0.0203(7) 0.0194(7) 0.0173(7) 0.0071(6) 0.0058(6) 0.0074(6)
C8 0.0238(8) 0.0207(7) 0.0184(7) 0.0063(6) 0.0061(6) 0.0071(6)
C9 0.0322(9) 0.0226(7) 0.0202(7) 0.0051(6) 0.0093(7) 0.0095(7)
C10 0.0326(9) 0.0290(8) 0.0282(8) 0.0117(7) 0.0161(7) 0.0164(7)
C11 0.0217(8) 0.0294(8) 0.0275(8) 0.0123(7) 0.0088(6) 0.0106(7)
C12 0.0209(7) 0.0229(7) 0.0195(7) 0.0090(6) 0.0046(6) 0.0075(6)
C13 0.0223(8) 0.0241(8) 0.0169(7) 0.0000(6) 0.0024(6) 0.0035(6)
C14 0.0317(9) 0.0258(9) 0.0292(9) -0.0025(7) 0.0030(7) 0.0011(7)
C15 0.0287(9) 0.0395(10) 0.0240(8) 0.0077(8) 0.0002(7) 0.0102(8)
C16 0.0188(7) 0.0272(8) 0.0205(7) 0.0064(6) 0.0036(6) 0.0049(6)
C17 0.0237(8) 0.0371(10) 0.0312(9) 0.0113(8) -0.0019(7) 0.0053(7)
C18 0.0324(9) 0.0244(8) 0.0299(9) 0.0063(7) 0.0037(7) 0.0057(7)
C19 0.0191(7) 0.0164(6) 0.0150(6) 0.0031(5) 0.0035(5) 0.0068(5)
C20 0.0183(7) 0.0197(7) 0.0178(7) 0.0030(6) 0.0035(6) 0.0056(6)
C21 0.0232(8) 0.0265(8) 0.0158(7) 0.0039(6) 0.0016(6) 0.0064(6)
C22 0.0292(8) 0.0281(8) 0.0176(7) 0.0082(6) 0.0075(6) 0.0087(7)
C23 0.0226(7) 0.0208(7) 0.0232(7) 0.0065(6) 0.0085(6) 0.0055(6)
C24 0.0187(7) 0.0169(7) 0.0186(7) 0.0032(6) 0.0039(6) 0.0063(6)
C25 0.0171(7) 0.0266(8) 0.0180(7) 0.0034(6) 0.0016(6) 0.0024(6)
C26 0.0203(8) 0.0462(11) 0.0355(10) 0.0146(9) 0.0028(7) 0.0074(8)
C27 0.0287(9) 0.0260(9) 0.0461(11) 0.0101(8) 0.0109(8) 0.0018(7)
C28 0.0181(7) 0.0198(7) 0.0196(7) 0.0040(6) 0.0030(6) 0.0024(6)
C29 0.0207(8) 0.0219(8) 0.0294(8) 0.0054(7) 0.0044(6) 0.0027(6)
C30 0.0198(7) 0.0249(8) 0.0320(9) 0.0093(7) 0.0017(7) 0.0049(6)
C31 0.0297(9) 0.0344(9) 0.0203(8) 0.0064(7) 0.0034(7) 0.0131(7)
C32 0.0342(9) 0.0308(9) 0.0218(8) 0.0105(7) 0.0054(7) 0.0103(7)
C33 0.0289(8) 0.0344(9) 0.0186(7) 0.0082(7) 0.0076(6) 0.0079(7)
C34 0.0318(9) 0.0300(9) 0.0233(8) 0.0044(7) 0.0092(7) 0.0121(7)
C35 0.0351(9) 0.0231(8) 0.0291(9) 0.0029(7) 0.0091(7) 0.0077(7)
C36 0.0245(8) 0.0313(9) 0.0257(8) 0.0043(7) 0.0056(7) 0.0051(7)
C37 0.0370(11) 0.0480(12) 0.0476(12) 0.0187(10) 0.0119(9) 0.0224(9)
C41 0.0257(8) 0.0441(11) 0.0276(9) 0.0086(8) 0.0099(7) 0.0119(8)
C42 0.0296(9) 0.0434(11) 0.0323(9) 0.0156(8) 0.0047(8) 0.0126(8)
C43 0.0337(10) 0.0424(11) 0.0372(11) 0.0106(9) 0.0038(8) 0.0048(9)
C44 0.0488(12) 0.0411(11) 0.0500(12) 0.0202(10) 0.0274(10) 0.0150(10)
C45 0.0568(13) 0.0624(14) 0.0446(12) 0.0334(11) 0.0298(11) 0.0353(12)
C46 0.0381(10) 0.0642(14) 0.0251(9) 0.0163(9) 0.0105(8) 0.0237(10)
C47 0.0386(11) 0.0446(12) 0.0411(11) 0.0019(10) 0.0095(9) 0.0094(9)

loop_
_atom_type_symbol
_atom_type_description
_atom_type_scat_dispersion_real
_atom_type_scat_dispersion_imag
_atom_type_scat_source
C C 0.0033 0.0016 'International Tables Vol C Tables 4.2.6.8 and 6.1.1.4'
H H 0.0000 0.0000 'International Tables Vol C Tables 4.2.6.8 and 6.1.1.4'
N N 0.0061 0.0033 'International Tables Vol C Tables 4.2.6.8 and 6.1.1.4'
Ge Ge 0.1547 1.8001 'International Tables Vol C Tables 4.2.6.8 and 6.1.1.4'

loop_
_geom_angle_atom_site_label_1
_geom_angle_atom_site_label_2
_geom_angle_atom_site_label_3
_geom_angle
_geom_angle_site_symmetry_1
_geom_angle_site_symmetry_3
_geom_angle_publ_flag
N1 Ge1 N1 79.75(6) . 2_777 ?
N1 Ge1 C1 99.75(6) . . ?
N1 Ge1 C1 97.46(6) 2_777 . ?
Ge1 N1 Ge1 100.25(6) . 2_777 ?
Ge1 N1 H1A 114.6(17) . . ?
Ge1 N1 H1A 112.6(18) 2_777 . ?
Ge1 N1 H1B 114.4(15) . . ?
Ge1 N1 H1B 108.1(15) 2_777 . ?
H1A N1 H1B 107(2) . . ?
C2 C1 C6 117.02(13) . . ?
C2 C1 Ge1 119.38(11) . . ?
C6 C1 Ge1 122.39(11) . . ?
C3 C2 C1 121.06(13) . . ?
C3 C2 C7 117.97(13) . . ?
C1 C2 C7 120.89(13) . . ?
C4 C3 C2 120.77(14) . . ?
C4 C3 H3A 119.6 . . ?
C2 C3 H3A 119.6 . . ?
C5 C4 C3 119.24(14) . . ?
C5 C4 H4A 120.4 . . ?
C3 C4 H4A 120.4 . . ?
C4 C5 C6 120.82(14) . . ?
C4 C5 H5A 119.6 . . ?
C6 C5 H5A 119.6 . . ?
C5 C6 C1 120.90(14) . . ?
C5 C6 C19 116.77(13) . . ?
C1 C6 C19 122.31(13) . . ?
C8 C7 C12 120.39(14) . . ?
C8 C7 C2 120.68(13) . . ?
C12 C7 C2 118.93(13) . . ?
C9 C8 C7 118.91(15) . . ?
C9 C8 C13 119.77(14) . . ?
C7 C8 C13 121.32(14) . . ?
C10 C9 C8 120.82(15) . . ?
C10 C9 H9A 119.6 . . ?
C8 C9 H9A 119.6 . . ?
C9 C10 C11 120.13(15) . . ?
C9 C10 H10A 119.9 . . ?
C11 C10 H10A 119.9 . . ?
C10 C11 C12 121.23(15) . . ?
C10 C11 H11A 119.4 . . ?
C12 C11 H11A 119.4 . . ?
C11 C12 C7 118.47(15) . . ?
C11 C12 C16 120.26(14) . . ?
C7 C12 C16 121.15(14) . . ?
C8 C13 C14 113.59(14) . . ?
C8 C13 C15 110.92(14) . . ?
C14 C13 C15 109.02(14) . . ?
C8 C13 H13A 107.7 . . ?
C14 C13 H13A 107.7 . . ?
C15 C13 H13A 107.7 . . ?
C13 C14 H14A 109.5 . . ?
C13 C14 H14B 109.5 . . ?
H14A C14 H14B 109.5 . . ?
C13 C14 H14C 109.5 . . ?
H14A C14 H14C 109.5 . . ?
H14B C14 H14C 109.5 . . ?
C13 C15 H15A 109.5 . . ?
C13 C15 H15B 109.5 . . ?
H15A C15 H15B 109.5 . . ?
C13 C15 H15C 109.5 . . ?
H15A C15 H15C 109.5 . . ?
H15B C15 H15C 109.5 . . ?
C12 C16 C17 113.52(14) . . ?
C12 C16 C18 109.76(13) . . ?
C17 C16 C18 110.45(14) . . ?
C12 C16 H16A 107.6 . . ?
C17 C16 H16A 107.6 . . ?
C18 C16 H16A 107.6 . . ?
C16 C17 H17A 109.5 . . ?
C16 C17 H17B 109.5 . . ?
H17A C17 H17B 109.5 . . ?
C16 C17 H17C 109.5 . . ?
H17A C17 H17C 109.5 . . ?
H17B C17 H17C 109.5 . . ?
C16 C18 H18A 109.5 . . ?
C16 C18 H18B 109.5 . . ?
H18A C18 H18B 109.5 . . ?
C16 C18 H18C 109.5 . . ?
H18A C18 H18C 109.5 . . ?
H18B C18 H18C 109.5 . . ?
C24 C19 C20 120.30(14) . . ?
C24 C19 C6 119.65(13) . . ?
C20 C19 C6 119.99(13) . . ?
C21 C20 C19 118.76(14) . . ?
C21 C20 C25 119.81(14) . . ?
C19 C20 C25 121.29(14) . . ?
C22 C21 C20 120.93(15) . . ?
C22 C21 H21A 119.5 . . ?
C20 C21 H21A 119.5 . . ?
C21 C22 C23 120.24(15) . . ?
C21 C22 H22A 119.9 . . ?
C23 C22 H22A 119.9 . . ?
C22 C23 C24 120.62(15) . . ?
C22 C23 H23A 119.7 . . ?
C24 C23 H23A 119.7 . . ?
C23 C24 C19 119.14(14) . . ?
C23 C24 C28 119.86(14) . . ?
C19 C24 C28 121.00(13) . . ?
C20 C25 C26 113.08(14) . . ?
C20 C25 C27 109.92(13) . . ?
C26 C25 C27 110.71(15) . . ?
C20 C25 H25A 107.6 . . ?
C26 C25 H25A 107.6 . . ?
C27 C25 H25A 107.6 . . ?
C25 C26 H26A 109.5 . . ?
C25 C26 H26B 109.5 . . ?
H26A C26 H26B 109.5 . . ?
C25 C26 H26C 109.5 . . ?
H26A C26 H26C 109.5 . . ?
H26B C26 H26C 109.5 . . ?
C25 C27 H27A 109.5 . . ?
C25 C27 H27B 109.5 . . ?
H27A C27 H27B 109.5 . . ?
C25 C27 H27C 109.5 . . ?
H27A C27 H27C 109.5 . . ?
H27B C27 H27C 109.5 . . ?
C24 C28 C29 112.77(13) . . ?
C24 C28 C30 111.42(13) . . ?
C29 C28 C30 109.99(13) . . ?
C24 C28 H28A 107.5 . . ?
C29 C28 H28A 107.5 . . ?
C30 C28 H28A 107.5 . . ?
C28 C29 H29A 109.5 . . ?
C28 C29 H29B 109.5 . . ?
H29A C29 H29B 109.5 . . ?
C28 C29 H29C 109.5 . . ?
H29A C29 H29C 109.5 . . ?
H29B C29 H29C 109.5 . . ?
C28 C30 H30A 109.5 . . ?
C28 C30 H30B 109.5 . . ?
H30A C30 H30B 109.5 . . ?
C28 C30 H30C 109.5 . . ?
H30A C30 H30C 109.5 . . ?
H30B C30 H30C 109.5 . . ?
C32 C31 C36 118.47(16) . . ?
C32 C31 C37 120.93(18) . . ?
C36 C31 C37 120.60(17) . . ?
C31 C32 C33 120.53(17) . . ?
C31 C32 H32A 119.7 . . ?
C33 C32 H32A 119.7 . . ?
C34 C33 C32 120.50(17) . . ?
C34 C33 H33A 119.7 . . ?
C32 C33 H33A 119.7 . . ?
C33 C34 C35 119.34(17) . . ?
C33 C34 H34A 120.3 . . ?
C35 C34 H34A 120.3 . . ?
C34 C35 C36 120.16(17) . . ?
C34 C35 H35A 119.9 . . ?
C36 C35 H35A 119.9 . . ?
C35 C36 C31 120.99(17) . . ?
C35 C36 H36A 119.5 . . ?
C31 C36 H36A 119.5 . . ?
C31 C37 H37A 109.5 . . ?
C31 C37 H37B 109.5 . . ?
H37A C37 H37B 109.5 . . ?
C31 C37 H37C 109.5 . . ?
H37A C37 H37C 109.5 . . ?
H37B C37 H37C 109.5 . . ?
C42 C41 C46 117.50(19) . . ?
C42 C41 C47 120.95(19) . . ?
C46 C41 C47 121.56(19) . . ?
C43 C42 C41 121.18(19) . . ?
C43 C42 H42 119.4 . . ?
C41 C42 H42 119.4 . . ?
C42 C43 C44 120.1(2) . . ?
C42 C43 H43 120.0 . . ?
C44 C43 H43 120.0 . . ?
C45 C44 C43 119.7(2) . . ?
C45 C44 H44 120.2 . . ?
C43 C44 H44 120.2 . . ?
C44 C45 C46 119.9(2) . . ?
C44 C45 H45 120.0 . . ?
C46 C45 H45 120.0 . . ?
C45 C46 C41 121.64(19) . . ?
C45 C46 H46 119.2 . . ?
C41 C46 H46 119.2 . . ?
C41 C47 H47A 109.5 . . ?
C41 C47 H47B 109.5 . . ?
H47A C47 H47B 109.5 . . ?
C41 C47 H47C 109.5 . . ?
H47A C47 H47C 109.5 . . ?
H47B C47 H47C 109.5 . . ?

loop_
_geom_bond_atom_site_label_1
_geom_bond_atom_site_label_2
_geom_bond_distance
_geom_bond_site_symmetry_2
_geom_bond_publ_flag
Ge1 N1 2.0213(15) . ?
Ge1 N1 2.0264(14) 2_777 ?
Ge1 C1 2.0444(15) . ?
N1 Ge1 2.0264(14) 2_777 ?
N1 H1A 0.88(3) . ?
N1 H1B 0.85(2) . ?
C1 C2 1.416(2) . ?
C1 C6 1.417(2) . ?
C2 C3 1.396(2) . ?
C2 C7 1.504(2) . ?
C3 C4 1.392(2) . ?
C3 H3A 0.9500 . ?
C4 C5 1.385(2) . ?
C4 H4A 0.9500 . ?
C5 C6 1.402(2) . ?
C5 H5A 0.9500 . ?
C6 C19 1.505(2) . ?
C7 C8 1.412(2) . ?
C7 C12 1.417(2) . ?
C8 C9 1.398(2) . ?
C8 C13 1.529(2) . ?
C9 C10 1.383(2) . ?
C9 H9A 0.9500 . ?
C10 C11 1.388(2) . ?
C10 H10A 0.9500 . ?
C11 C12 1.395(2) . ?
C11 H11A 0.9500 . ?
C12 C16 1.524(2) . ?
C13 C14 1.535(2) . ?
C13 C15 1.536(2) . ?
C13 H13A 1.0000 . ?
C14 H14A 0.9800 . ?
C14 H14B 0.9800 . ?
C14 H14C 0.9800 . ?
C15 H15A 0.9800 . ?
C15 H15B 0.9800 . ?
C15 H15C 0.9800 . ?
C16 C17 1.532(2) . ?
C16 C18 1.534(2) . ?
C16 H16A 1.0000 . ?
C17 H17A 0.9800 . ?
C17 H17B 0.9800 . ?
C17 H17C 0.9800 . ?
C18 H18A 0.9800 . ?
C18 H18B 0.9800 . ?
C18 H18C 0.9800 . ?
C19 C24 1.410(2) . ?
C19 C20 1.412(2) . ?
C20 C21 1.398(2) . ?
C20 C25 1.527(2) . ?
C21 C22 1.385(2) . ?
C21 H21A 0.9500 . ?
C22 C23 1.387(2) . ?
C22 H22A 0.9500 . ?
C23 C24 1.396(2) . ?
C23 H23A 0.9500 . ?
C24 C28 1.526(2) . ?
C25 C26 1.530(2) . ?
C25 C27 1.532(2) . ?
C25 H25A 1.0000 . ?
C26 H26A 0.9800 . ?
C26 H26B 0.9800 . ?
C26 H26C 0.9800 . ?
C27 H27A 0.9800 . ?
C27 H27B 0.9800 . ?
C27 H27C 0.9800 . ?
C28 C29 1.531(2) . ?
C28 C30 1.535(2) . ?
C28 H28A 1.0000 . ?
C29 H29A 0.9800 . ?
C29 H29B 0.9800 . ?
C29 H29C 0.9800 . ?
C30 H30A 0.9800 . ?
C30 H30B 0.9800 . ?
C30 H30C 0.9800 . ?
C31 C32 1.391(3) . ?
C31 C36 1.391(3) . ?
C31 C37 1.509(3) . ?
C32 C33 1.392(3) . ?
C32 H32A 0.9500 . ?
C33 C34 1.384(3) . ?
C33 H33A 0.9500 . ?
C34 C35 1.385(3) . ?
C34 H34A 0.9500 . ?
C35 C36 1.389(3) . ?
C35 H35A 0.9500 . ?
C36 H36A 0.9500 . ?
C37 H37A 0.9800 . ?
C37 H37B 0.9800 . ?
C37 H37C 0.9800 . ?
C41 C42 1.393(3) . ?
C41 C46 1.395(3) . ?
C41 C47 1.502(3) . ?
C42 C43 1.384(3) . ?
C42 H42 0.9500 . ?
C43 C44 1.386(3) . ?
C43 H43 0.9500 . ?
C44 C45 1.379(3) . ?
C44 H44 0.9500 . ?
C45 C46 1.381(3) . ?
C45 H45 0.9500 . ?
C46 H46 0.9500 . ?
C47 H47A 0.9800 . ?
C47 H47B 0.9800 . ?
C47 H47C 0.9800 . ?
